data_2018964
loop_
_publ_author_name
'Stol\'arov\'a, Monika'
'\<Cern\'ak, Juraj'
'Tom\'as, Milagros'
'Falvello, Larry R.'

_publ_section_title
;
 Crystal structure and thermal properties of a square-planar Ni^II^
 complex of cyanide and a tricyclic bis-amidine ligand formed <i>in
 situ</i> under solvothermal conditions
;
_journal_coeditor_code KU3094
_journal_issue 6
_journal_name_full 'Acta Crystallographica Section C'
_journal_page_first 565
_journal_page_last 568
_journal_paper_doi 10.1107/S0108270113010585
_journal_volume 69
_journal_year 2013
_chemical_formula_iupac '[Ni (C N)2 (C10 H16 N4)] , 0.5H2 O'
_chemical_formula_moiety 'C12 H16 N6 Ni, 0.5(H2 O)'
_chemical_formula_sum 'C12 H17 N6 Ni O0.5'
_chemical_formula_weight 312.03
_chemical_name_systematic
'Dicyanido(2,3,4,6,7,9,10,11-octahydropyrimido[2',1':3,4]pyrazino[1,2-<i>a</i>]pyrimidine)nickel(II) hemihydrate'
_space_group_IT_number 60
_symmetry_cell_setting orthorhombic
_symmetry_space_group_name_Hall '-P 2n 2ab'
_symmetry_space_group_name_H-M 'P b c n'
_atom_sites_solution_hydrogens geom
_atom_sites_solution_primary direct
_atom_sites_solution_secondary difmap
_audit_creation_method SHELXL97
_cell_angle_alpha 90.00
_cell_angle_beta 90.00
_cell_angle_gamma 90.00
_cell_formula_units_Z 8
_cell_length_a 20.4120(4)
_cell_length_b 7.1730(2)
_cell_length_c 17.8858(4)
_cell_measurement_reflns_used 8937
_cell_measurement_temperature 150.0(10)
_cell_measurement_theta_max 28.8415
_cell_measurement_theta_min 4.1199
_cell_volume 2618.75(11)
_computing_cell_refinement 'CrysAlis PRO (Agilent, 2012)'
_computing_data_collection 'CrysAlis PRO (Agilent, 2012)'
_computing_data_reduction 'CrysAlis PRO (Agilent, 2012)'
_computing_molecular_graphics 'DIAMOND (Brandenburg & Putz, 2008)'
_computing_publication_material
;
SHELXL97 (Sheldrick, 2008) and publCIF (Westrip, 2010)
;
_computing_structure_refinement 'SHELXL97 (Sheldrick, 2008)'
_computing_structure_solution 'SHELXS97 (Sheldrick, 2008)'
_diffrn_ambient_temperature 150.0(10)
_diffrn_detector_area_resol_mean 16.0655
_diffrn_measured_fraction_theta_full 0.997
_diffrn_measured_fraction_theta_max 0.997
_diffrn_measurement_device_type 'Agilent Xcalibur Sapphire3'
_diffrn_measurement_method \w
_diffrn_radiation_monochromator graphite
_diffrn_radiation_source 'Enhance (Mo) X-ray Source'
_diffrn_radiation_type MoK\a
_diffrn_radiation_wavelength 0.71073
_diffrn_reflns_av_R_equivalents 0.0523
_diffrn_reflns_av_sigmaI/netI 0.0225
_diffrn_reflns_limit_h_max 26
_diffrn_reflns_limit_h_min -26
_diffrn_reflns_limit_k_max 9
_diffrn_reflns_limit_k_min -9
_diffrn_reflns_limit_l_max 23
_diffrn_reflns_limit_l_min -23
_diffrn_reflns_number 42018
_diffrn_reflns_theta_full 27.50
_diffrn_reflns_theta_max 27.50
_diffrn_reflns_theta_min 4.13
_exptl_absorpt_coefficient_mu 1.482
_exptl_absorpt_correction_T_max 1.0000
_exptl_absorpt_correction_T_min 0.8354
_exptl_absorpt_correction_type multi-scan
_exptl_absorpt_process_details '(CrysAlis PRO; Agilent, 2012)'
_exptl_crystal_colour yellow
_exptl_crystal_density_diffrn 1.583
_exptl_crystal_density_method 'not measured'
_exptl_crystal_description plate
_exptl_crystal_F_000 1304
_exptl_crystal_size_max 0.19
_exptl_crystal_size_mid 0.17
_exptl_crystal_size_min 0.03
_refine_diff_density_max 0.542
_refine_diff_density_min -0.288
_refine_ls_extinction_method none
_refine_ls_goodness_of_fit_ref 1.135
_refine_ls_hydrogen_treatment mixed
_refine_ls_matrix_type full
_refine_ls_number_parameters 190
_refine_ls_number_reflns 2994
_refine_ls_number_restraints 0
_refine_ls_restrained_S_all 1.135
_refine_ls_R_factor_all 0.0632
_refine_ls_R_factor_gt 0.0434
_refine_ls_shift/su_max 0.001
_refine_ls_shift/su_mean 0.000
_refine_ls_structure_factor_coef Fsqd
_refine_ls_weighting_details 'calc w = 1/[\s^2^(Fo^2^)+(0.0357P)^2^+3.9675P] where P=(Fo^2^+2Fc^2^)/3'
_refine_ls_weighting_scheme calc
_refine_ls_wR_factor_gt 0.0990
_refine_ls_wR_factor_ref 0.1070
_reflns_number_gt 2304
_reflns_number_total 2994
_reflns_threshold_expression I>2\s(I)
_cod_data_source_file ku3094.cif
_cod_data_source_block I
_cod_original_formula_sum 'C12 H17 N6 Ni O0.50'
_cod_database_code 2018964
_cod_database_fobs_code 2018964

loop_
_symmetry_equiv_pos_as_xyz
'x, y, z'
'-x+1/2, -y+1/2, z+1/2'
'x+1/2, -y+1/2, -z'
'-x, y, -z+1/2'
'-x, -y, -z'
'x-1/2, y-1/2, -z-1/2'
'-x-1/2, y-1/2, z'
'x, -y, z-1/2'

loop_
_atom_site_type_symbol
_atom_site_label
_atom_site_fract_x
_atom_site_fract_y
_atom_site_fract_z
_atom_site_U_iso_or_equiv
_atom_site_adp_type
_atom_site_calc_flag
_atom_site_refinement_flags
_atom_site_occupancy
_atom_site_symmetry_multiplicity
_atom_site_disorder_assembly
_atom_site_disorder_group
Ni Ni1 0.720296(16) 0.74617(5) 0.557303(19) 0.02275(13) Uani d . 1 1 B .
C C1 0.78102(14) 0.6524(4) 0.70851(16) 0.0280(6) Uani d . 1 1 . .
H H1A 0.7808 0.5149 0.7135 0.034 Uiso calc R 1 1 . .
H H1B 0.7389 0.7002 0.7281 0.034 Uiso calc R 1 1 . .
C C2 0.83706(14) 0.7328(4) 0.75409(16) 0.0297(6) Uani d . 1 1 . .
H H2A 0.8352 0.8706 0.7528 0.036 Uiso calc R 1 1 . .
H H2B 0.8331 0.6921 0.8068 0.036 Uiso calc R 1 1 . .
C C3 0.90153(14) 0.6671(5) 0.72241(16) 0.0305(7) Uani d . 1 1 . .
H H3A 0.9380 0.7367 0.7459 0.037 Uiso calc R 1 1 . .
H H3B 0.9076 0.5329 0.7333 0.037 Uiso calc R 1 1 . .
C C4 0.96506(15) 0.7087(7) 0.60409(19) 0.0505(11) Uani d . 1 1 . .
H H4A 0.9976 0.7597 0.6396 0.061 Uiso calc PR 0.60 1 A 1
H H4B 0.9792 0.5809 0.5907 0.061 Uiso calc PR 0.60 1 A 1
H H4C 0.9845 0.8321 0.6150 0.061 Uiso calc PR 0.40 1 A 2
H H4D 0.9943 0.6132 0.6261 0.061 Uiso calc PR 0.40 1 A 2
C C5A 0.9654(2) 0.8212(10) 0.5378(3) 0.0360(12) Uani d P 0.60 1 B 1
H H5A 1.0062 0.7968 0.5093 0.043 Uiso calc PR 0.60 1 B 1
H H5B 0.9652 0.9545 0.5521 0.043 Uiso calc PR 0.60 1 B 1
C C5B 0.9644(4) 0.6831(16) 0.5237(4) 0.038(2) Uani d P 0.40 1 B 2
H H5C 0.9615 0.5484 0.5121 0.045 Uiso calc PR 0.40 1 B 2
H H5D 1.0057 0.7313 0.5022 0.045 Uiso calc PR 0.40 1 B 2
C C6 0.91205(15) 0.8205(6) 0.40855(18) 0.0424(9) Uani d . 1 1 B .
H H6A 0.9497 0.7523 0.3869 0.051 Uiso calc R 1 1 . .
H H6B 0.9192 0.9555 0.4004 0.051 Uiso calc R 1 1 . .
C C7 0.85057(16) 0.7615(5) 0.37072(17) 0.0376(7) Uani d . 1 1 . .
H H7A 0.8491 0.6237 0.3683 0.045 Uiso calc R 1 1 . .
H H7B 0.8504 0.8097 0.3189 0.045 Uiso calc R 1 1 . .
C C8 0.79102(14) 0.8313(5) 0.41094(16) 0.0323(7) Uani d . 1 1 B .
H H8A 0.7885 0.9686 0.4058 0.039 Uiso calc R 1 1 . .
H H8B 0.7514 0.7773 0.3876 0.039 Uiso calc R 1 1 . .
C C9 0.84943(13) 0.7647(4) 0.52216(16) 0.0244(6) Uani d . 1 1 B .
C C10 0.84659(13) 0.7184(4) 0.60346(16) 0.0239(6) Uani d . 1 1 . .
C C11 0.65737(14) 0.7888(4) 0.48561(17) 0.0284(6) Uani d . 1 1 . .
C C12 0.65114(14) 0.7112(4) 0.62294(17) 0.0285(6) Uani d . 1 1 . .
N N1 0.78732(11) 0.7029(3) 0.62914(13) 0.0236(5) Uani d . 1 1 B .
N N2 0.90211(11) 0.6977(4) 0.64140(13) 0.0288(6) Uani d . 1 1 B .
N N3 0.90782(11) 0.7820(4) 0.48908(14) 0.0317(6) Uani d . 1 1 . .
N N4 0.79239(11) 0.7818(3) 0.49086(13) 0.0257(5) Uani d . 1 1 . .
N N5 0.61745(13) 0.8148(4) 0.44083(15) 0.0381(7) Uani d . 1 1 . .
N N6 0.60749(13) 0.6917(4) 0.66256(16) 0.0409(7) Uani d . 1 1 . .
O O1 0.5000 0.5297(6) 0.7500 0.0529(11) Uani d S 1 2 . .
H H1W 0.5254(18) 0.592(6) 0.729(2) 0.054(13) Uiso d . 1 1 . .

loop_
_atom_site_aniso_label
_atom_site_aniso_U_11
_atom_site_aniso_U_22
_atom_site_aniso_U_33
_atom_site_aniso_U_12
_atom_site_aniso_U_13
_atom_site_aniso_U_23
Ni1 0.01569(18) 0.0297(2) 0.0229(2) -0.00265(15) -0.00032(13) 0.00025(15)
C1 0.0240(15) 0.0376(16) 0.0224(14) -0.0016(12) 0.0023(12) 0.0033(12)
C2 0.0309(15) 0.0369(16) 0.0213(13) 0.0008(13) -0.0010(12) -0.0005(13)
C3 0.0227(15) 0.0463(18) 0.0226(15) -0.0014(13) -0.0041(12) 0.0024(13)
C4 0.0196(15) 0.101(3) 0.0304(18) 0.0060(18) 0.0020(13) 0.0058(19)
C5A 0.017(2) 0.060(4) 0.031(3) -0.003(3) -0.004(2) 0.000(3)
C5B 0.014(4) 0.073(6) 0.025(4) -0.002(4) 0.002(3) -0.009(4)
C6 0.0264(16) 0.073(2) 0.0279(17) -0.0014(16) 0.0068(13) 0.0106(17)
C7 0.0403(18) 0.0493(19) 0.0231(15) -0.0022(16) 0.0018(13) 0.0039(15)
C8 0.0243(15) 0.0492(19) 0.0233(15) -0.0082(13) -0.0029(12) 0.0066(14)
C9 0.0195(13) 0.0276(14) 0.0259(14) -0.0029(12) 0.0002(11) -0.0016(12)
C10 0.0194(13) 0.0277(15) 0.0246(14) -0.0009(11) 0.0000(11) -0.0003(11)
C11 0.0204(14) 0.0349(17) 0.0300(15) -0.0052(12) 0.0040(12) 0.0000(12)
C12 0.0239(15) 0.0339(16) 0.0278(15) 0.0006(12) -0.0029(12) -0.0016(12)
N1 0.0192(12) 0.0310(13) 0.0205(12) -0.0022(9) 0.0004(9) 0.0004(9)
N2 0.0186(12) 0.0448(15) 0.0230(12) 0.0002(10) -0.0022(10) 0.0013(11)
N3 0.0185(12) 0.0535(18) 0.0232(13) -0.0065(11) 0.0013(9) 0.0032(11)
N4 0.0200(12) 0.0355(14) 0.0215(12) -0.0057(10) -0.0015(9) 0.0016(10)
N5 0.0200(13) 0.0593(18) 0.0349(15) -0.0057(12) -0.0023(11) 0.0059(13)
N6 0.0249(14) 0.0549(18) 0.0428(17) -0.0008(12) 0.0103(13) 0.0016(14)
O1 0.039(2) 0.052(2) 0.067(3) 0.000 0.026(2) 0.000

loop_
_atom_type_symbol
_atom_type_description
_atom_type_scat_dispersion_real
_atom_type_scat_dispersion_imag
_atom_type_scat_source
C C 0.0033 0.0016 'International Tables Vol C Tables 4.2.6.8 and 6.1.1.4'
H H 0.0000 0.0000 'International Tables Vol C Tables 4.2.6.8 and 6.1.1.4'
N N 0.0061 0.0033 'International Tables Vol C Tables 4.2.6.8 and 6.1.1.4'
O O 0.0106 0.0060 'International Tables Vol C Tables 4.2.6.8 and 6.1.1.4'
Ni Ni 0.3393 1.1124 'International Tables Vol C Tables 4.2.6.8 and 6.1.1.4'

loop_
_geom_angle_atom_site_label_1
_geom_angle_atom_site_label_2
_geom_angle_atom_site_label_3
_geom_angle_site_symmetry_1
_geom_angle
_geom_angle_publ_flag
C11 Ni1 C12 . 86.12(13) ?
C11 Ni1 N1 . 178.27(11) ?
C12 Ni1 N1 . 95.61(11) ?
C11 Ni1 N4 . 94.70(11) ?
C12 Ni1 N4 . 179.17(11) ?
N1 Ni1 N4 . 83.57(10) ?
N1 C1 C2 . 111.0(2) ?
N1 C1 H1A . 109.4 ?
C2 C1 H1A . 109.4 ?
N1 C1 H1B . 109.4 ?
C2 C1 H1B . 109.4 ?
H1A C1 H1B . 108.0 ?
C3 C2 C1 . 109.7(2) ?
C3 C2 H2A . 109.7 ?
C1 C2 H2A . 109.7 ?
C3 C2 H2B . 109.7 ?
C1 C2 H2B . 109.7 ?
H2A C2 H2B . 108.2 ?
N2 C3 C2 . 109.4(2) ?
N2 C3 H3A . 109.8 ?
C2 C3 H3A . 109.8 ?
N2 C3 H3B . 109.8 ?
C2 C3 H3B . 109.8 ?
H3A C3 H3B . 108.2 ?
C5A C4 N2 . 114.6(3) ?
C5B C4 N2 . 116.2(4) ?
C5A C4 H4A . 108.6 ?
N2 C4 H4A . 108.6 ?
C5A C4 H4B . 108.6 ?
N2 C4 H4B . 108.6 ?
H4A C4 H4B . 107.6 ?
C5B C4 H4C . 108.2 ?
N2 C4 H4C . 108.2 ?
C5B C4 H4D . 108.2 ?
N2 C4 H4D . 108.2 ?
H4C C4 H4D . 107.4 ?
C4 C5A N3 . 111.9(4) ?
C4 C5A H5A . 109.2 ?
N3 C5A H5A . 109.2 ?
C4 C5A H5B . 109.2 ?
N3 C5A H5B . 109.2 ?
H5A C5A H5B . 107.9 ?
C4 C5B N3 . 111.1(6) ?
C4 C5B H5C . 109.4 ?
N3 C5B H5C . 109.4 ?
C4 C5B H5D . 109.4 ?
N3 C5B H5D . 109.4 ?
H5C C5B H5D . 108.0 ?
N3 C6 C7 . 110.1(3) ?
N3 C6 H6A . 109.7 ?
C7 C6 H6A . 109.7 ?
N3 C6 H6B . 109.7 ?
C7 C6 H6B . 109.7 ?
H6A C6 H6B . 108.2 ?
C6 C7 C8 . 111.8(3) ?
C6 C7 H7A . 109.3 ?
C8 C7 H7A . 109.3 ?
C6 C7 H7B . 109.3 ?
C8 C7 H7B . 109.3 ?
H7A C7 H7B . 107.9 ?
N4 C8 C7 . 111.7(2) ?
N4 C8 H8A . 109.3 ?
C7 C8 H8A . 109.3 ?
N4 C8 H8B . 109.3 ?
C7 C8 H8B . 109.3 ?
H8A C8 H8B . 107.9 ?
N4 C9 N3 . 126.9(3) ?
N4 C9 C10 . 114.0(2) y
N3 C9 C10 . 119.1(2) ?
N1 C10 N2 . 127.1(3) y
N1 C10 C9 . 113.6(2) ?
N2 C10 C9 . 119.3(2) ?
N5 C11 Ni1 . 179.5(3) y
N6 C12 Ni1 . 178.5(3) y
C10 N1 C1 . 116.4(2) ?
C10 N1 Ni1 . 114.64(19) y
C1 N1 Ni1 . 129.00(18) y
C10 N2 C4 . 121.0(2) ?
C10 N2 C3 . 121.0(2) ?
C4 N2 C3 . 118.1(2) ?
C9 N3 C6 . 120.3(2) ?
C9 N3 C5A . 117.6(3) ?
C6 N3 C5A . 119.4(3) ?
C9 N3 C5B . 117.5(4) ?
C6 N3 C5B . 116.8(4) ?
C9 N4 C8 . 117.3(2) ?
C9 N4 Ni1 . 114.24(19) ?
C8 N4 Ni1 . 128.45(18) ?
H1W O1 H1W 4_656 110(6) ?

loop_
_geom_bond_atom_site_label_1
_geom_bond_atom_site_label_2
_geom_bond_site_symmetry_2
_geom_bond_distance
_geom_bond_publ_flag
Ni1 C11 . 1.841(3) y
Ni1 C12 . 1.853(3) y
Ni1 N1 . 1.902(2) y
Ni1 N4 . 1.909(2) y
C1 N1 . 1.471(3) y
C1 C2 . 1.518(4) y
C1 H1A . 0.9900 ?
C1 H1B . 0.9900 ?
C2 C3 . 1.508(4) ?
C2 H2A . 0.9900 ?
C2 H2B . 0.9900 ?
C3 N2 . 1.466(4) y
C3 H3A . 0.9900 ?
C3 H3B . 0.9900 ?
C4 C5A . 1.435(7) ?
C4 C5B . 1.449(9) ?
C4 N2 . 1.450(4) ?
C4 H4A . 0.9900 ?
C4 H4B . 0.9900 ?
C4 H4C . 0.9900 ?
C4 H4D . 0.9900 ?
C5A N3 . 1.490(6) ?
C5A H5A . 0.9900 ?
C5A H5B . 0.9900 ?
C5B N3 . 1.490(9) ?
C5B H5C . 0.9900 ?
C5B H5D . 0.9900 ?
C6 N3 . 1.469(4) y
C6 C7 . 1.487(4) ?
C6 H6A . 0.9900 ?
C6 H6B . 0.9900 ?
C7 C8 . 1.499(4) ?
C7 H7A . 0.9900 ?
C7 H7B . 0.9900 ?
C8 N4 . 1.473(4) y
C8 H8A . 0.9900 ?
C8 H8B . 0.9900 ?
C9 N4 . 1.298(3) y
C9 N3 . 1.336(3) y
C9 C10 . 1.493(4) y
C10 N1 . 1.299(3) y
C10 N2 . 1.329(4) y
C11 N5 . 1.158(4) ?
C12 N6 . 1.147(4) ?
O1 H1W 4_656 0.78(4) ?
O1 H1W . 0.78(4) ?

loop_
_geom_hbond_atom_site_label_D
_geom_hbond_atom_site_label_H
_geom_hbond_atom_site_label_A
_geom_hbond_site_symmetry_A
_geom_hbond_distance_DH
_geom_hbond_distance_HA
_geom_hbond_distance_DA
_geom_hbond_angle_DHA
O1 H1W N6 . 0.78(4) 2.18(4) 2.934(3) 164(4)
C2 H2B N5 2_665 0.99 2.60 3.483(4) 148.3
C3 H3A O1 6_667 0.99 2.45 3.324(5) 146.3
C5A H5A N5 3_566 0.99 2.57 3.275(6) 128.3
